data_4512353
loop_
_publ_author_name
'Shi, Chao'
'Wei, Bin'
'Zhang, Wen'

_publ_section_title
;
 Toward Understanding the Origin of Structural Phase Transition in
 Guanidinium Pyridinium 1,5-Naphthalenedisulfonate
;
_journal_issue 12
_journal_name_full 'Crystal Growth &amp; Design'
_journal_page_first 6570
_journal_paper_doi 10.1021/cg5014895
_journal_volume 14
_journal_year 2014
_chemical_formula_moiety 'C10 H6 O6 S2, C5 H6 N, C H6 N3 '
_chemical_formula_sum 'C16 H18 N4 O6 S2'
_chemical_formula_weight 426.48
_chemical_name_systematic
; 
 ? 
;
_space_group_IT_number 2
_symmetry_cell_setting triclinic
_symmetry_space_group_name_Hall '-P 1'
_symmetry_space_group_name_H-M 'P -1'
_atom_sites_solution_hydrogens geom
_atom_sites_solution_primary direct
_atom_sites_solution_secondary difmap
_audit_creation_method SHELXL-97
_cell_angle_alpha 92.269(5)
_cell_angle_beta 101.856(9)
_cell_angle_gamma 90.232(7)
_cell_formula_units_Z 2
_cell_length_a 8.051(4)
_cell_length_b 8.196(4)
_cell_length_c 14.111(8)
_cell_measurement_reflns_used 2376
_cell_measurement_temperature 243(2)
_cell_measurement_theta_max 27.4894
_cell_measurement_theta_min 2.4874
_cell_volume 910.5(8)
_computing_cell_refinement 'CrystalClear (Rigaku Inc., 2008)'
_computing_data_collection 'CrystalClear (Rigaku Inc., 2008)'
_computing_data_reduction 'CrystalClear (Rigaku Inc., 2008)'
_computing_molecular_graphics 'DIAMOND (Brandenburg & Putz, 2005)'
_computing_publication_material 'SHELXL-97 (Sheldrick, 2008)'
_computing_structure_refinement 'SHELXL-97 (Sheldrick, 1997)'
_computing_structure_solution 'SHELXS-97 (Sheldrick, 1990)'
_diffrn_ambient_temperature 243(2)
_diffrn_measured_fraction_theta_full 0.983
_diffrn_measured_fraction_theta_max 0.983
_diffrn_measurement_device_type 'Rigaku, SCXmini'
_diffrn_measurement_method '\w scans'
_diffrn_radiation_monochromator graphite
_diffrn_radiation_source 'fine-focus sealed tube'
_diffrn_radiation_type MoK\a
_diffrn_radiation_wavelength 0.71073
_diffrn_reflns_av_R_equivalents 0.0270
_diffrn_reflns_av_sigmaI/netI 0.0387
_diffrn_reflns_limit_h_max 10
_diffrn_reflns_limit_h_min -10
_diffrn_reflns_limit_k_max 10
_diffrn_reflns_limit_k_min -10
_diffrn_reflns_limit_l_max 18
_diffrn_reflns_limit_l_min -18
_diffrn_reflns_number 9939
_diffrn_reflns_theta_full 27.44
_diffrn_reflns_theta_max 27.44
_diffrn_reflns_theta_min 2.59
_diffrn_standards_decay_% 0
_diffrn_standards_interval_count 180
_diffrn_standards_interval_time 9
_diffrn_standards_number 3
_exptl_absorpt_coefficient_mu 0.337
_exptl_absorpt_correction_T_max 0.910
_exptl_absorpt_correction_T_min 0.892
_exptl_absorpt_correction_type multi-scan
_exptl_absorpt_process_details 'CrystalClear (Rigaku Inc., 2008)'
_exptl_crystal_colour colourless
_exptl_crystal_density_diffrn 1.556
_exptl_crystal_density_method 'not measured'
_exptl_crystal_description block
_exptl_crystal_F_000 444
_exptl_crystal_size_max 0.34
_exptl_crystal_size_mid 0.30
_exptl_crystal_size_min 0.28
_refine_diff_density_max 0.514
_refine_diff_density_min -0.546
_refine_diff_density_rms 0.159
_refine_ls_extinction_method none
_refine_ls_goodness_of_fit_ref 1.129
_refine_ls_hydrogen_treatment mixed
_refine_ls_matrix_type full
_refine_ls_number_parameters 253
_refine_ls_number_reflns 4093
_refine_ls_number_restraints 0
_refine_ls_restrained_S_all 1.129
_refine_ls_R_factor_all 0.0598
_refine_ls_R_factor_gt 0.0429
_refine_ls_shift/su_max 0.000
_refine_ls_shift/su_mean 0.000
_refine_ls_structure_factor_coef Fsqd
_refine_ls_weighting_details 'calc w=1/[\s^2^(Fo^2^)+(0.0803P)^2^+0.0248P] where P=(Fo^2^+2Fc^2^)/3'
_refine_ls_weighting_scheme calc
_refine_ls_wR_factor_gt 0.1179
_refine_ls_wR_factor_ref 0.1424
_reflns_number_gt 3242
_reflns_number_total 4164
_reflns_threshold_expression >2sigma(I)
_cod_data_source_file cg5014895_si_003.cif
_cod_data_source_block 18-243K
_cod_depositor_comments
;
The following automatic conversions were performed:

'_exptl_absorpt_correction_type' value 'Multi-scan' changed to
'multi-scan' according to
/home/saulius/struct/COD-crude-data--automatic-downloads/rss-feeds/ACS/lib/dictionaries/cif_core.dic
dictionary named 'cif_core.dic' version 2.4.2 from 2011-04-26.

Automatic conversion script
Id: cif_fix_values 2935 2014-11-11 08:27:57Z andrius 

 Adding full bibliography for 4512336--4512373.cif.
;
_cod_original_sg_symbol_Hall '-P 1 '
_cod_database_code 4512353

loop_
_symmetry_equiv_pos_as_xyz
'x, y, z'
'-x, -y, -z'

loop_
_atom_site_label
_atom_site_type_symbol
_atom_site_fract_x
_atom_site_fract_y
_atom_site_fract_z
_atom_site_U_iso_or_equiv
_atom_site_adp_type
_atom_site_occupancy
_atom_site_symmetry_multiplicity
_atom_site_calc_flag
_atom_site_refinement_flags
C1 C 0.7844(4) 0.3095(4) 0.7377(3) 0.0612(9) Uani 1 1 d .
H1A H 0.7193 0.4031 0.7369 0.073 Uiso 1 1 calc R
C2 C 0.8330(4) 0.2308(5) 0.8198(2) 0.0654(9) Uani 1 1 d .
H2A H 0.8029 0.2701 0.8766 0.079 Uiso 1 1 calc R
C3 C 0.9278(4) 0.0914(4) 0.8199(2) 0.0639(9) Uani 1 1 d .
H3A H 0.9651 0.0368 0.8767 0.077 Uiso 1 1 calc R
C4 C 0.9660(4) 0.0350(4) 0.7340(2) 0.0542(7) Uani 1 1 d .
H4A H 1.0262 -0.0612 0.7315 0.065 Uiso 1 1 calc R
C5 C 0.9164(3) 0.1187(3) 0.65438(18) 0.0408(6) Uani 1 1 d .
H5A H 0.9436 0.0812 0.5964 0.049 Uiso 1 1 calc R
C6 C 0.6111(3) 0.7982(3) 0.51987(15) 0.0260(4) Uani 1 1 d .
C7 C 0.5081(3) 0.7194(3) 0.57022(16) 0.0323(5) Uani 1 1 d .
H7A H 0.5334 0.6139 0.5901 0.039 Uiso 1 1 calc R
C8 C 0.6357(3) 1.2022(3) 0.40818(17) 0.0355(5) Uani 1 1 d .
H8A H 0.7059 1.2576 0.3752 0.043 Uiso 1 1 calc R
C9 C 0.6736(3) 1.0473(3) 0.43458(16) 0.0299(5) Uani 1 1 d .
H9A H 0.7672 0.9970 0.4176 0.036 Uiso 1 1 calc R
C10 C 0.5722(2) 0.9604(3) 0.48797(14) 0.0239(4) Uani 1 1 d .
C11 C 0.5910(3) 0.8730(3) 0.90993(15) 0.0268(5) Uani 1 1 d .
C12 C 0.5242(3) 0.9476(3) 0.82589(16) 0.0329(5) Uani 1 1 d .
H12A H 0.5503 0.9087 0.7679 0.039 Uiso 1 1 calc R
C13 C 0.4161(3) 1.0829(3) 0.82576(17) 0.0355(5) Uani 1 1 d .
H13A H 0.3709 1.1320 0.7680 0.043 Uiso 1 1 calc R
C14 C 0.6218(3) 0.8587(3) 1.08961(16) 0.0319(5) Uani 1 1 d .
H14A H 0.6930 0.7694 1.0903 0.038 Uiso 1 1 calc R
C15 C 0.5550(3) 0.9314(2) 1.00052(15) 0.0263(4) Uani 1 1 d .
C16 C 0.8106(3) 0.4221(3) 0.18911(16) 0.0287(5) Uani 1 1 d .
N1 N 0.8298(3) 0.2533(3) 0.65660(18) 0.0559(6) Uani 1 1 d .
H1B H 0.8015 0.3067 0.6046 0.067 Uiso 1 1 calc R
N2 N 0.6763(2) 0.4920(2) 0.21147(14) 0.0358(5) Uani 1 1 d .
H2B H 0.6753 0.5188 0.2709 0.043 Uiso 1 1 calc R
H2C H 0.5894 0.5109 0.1667 0.043 Uiso 1 1 calc R
N3 N 0.8112(3) 0.3760(3) 0.09809(14) 0.0401(5) Uani 1 1 d .
H3B H 0.7235 0.3919 0.0533 0.048 Uiso 1 1 calc R
H3C H 0.8994 0.3303 0.0838 0.048 Uiso 1 1 calc R
N4 N 0.9444(3) 0.3929(3) 0.25792(14) 0.0400(5) Uani 1 1 d .
H4B H 0.9436 0.4197 0.3174 0.048 Uiso 1 1 calc R
H4C H 1.0322 0.3471 0.2432 0.048 Uiso 1 1 calc R
O1 O 0.8013(3) 0.5443(2) 0.54842(14) 0.0488(5) Uani 1 1 d .
O2 O 0.7626(3) 0.6651(2) 0.39130(12) 0.0469(5) Uani 1 1 d .
O3 O 0.9375(2) 0.8011(2) 0.53167(14) 0.0465(5) Uani 1 1 d .
O4 O 0.6376(2) 0.56323(19) 0.93338(12) 0.0360(4) Uani 1 1 d .
O5 O 0.8865(2) 0.7412(2) 0.96743(12) 0.0401(4) Uani 1 1 d .
O6 O 0.7391(2) 0.6847(2) 0.80194(11) 0.0380(4) Uani 1 1 d .
S1 S 0.79276(7) 0.69276(7) 0.49591(4) 0.03101(18) Uani 1 1 d .
S2 S 0.72489(7) 0.70280(7) 0.90276(4) 0.02923(17) Uani 1 1 d .

loop_
_atom_site_aniso_label
_atom_site_aniso_U_11
_atom_site_aniso_U_22
_atom_site_aniso_U_33
_atom_site_aniso_U_23
_atom_site_aniso_U_13
_atom_site_aniso_U_12
C1 0.061(2) 0.0453(17) 0.074(2) -0.0215(15) 0.0090(17) 0.0094(14)
C2 0.071(2) 0.082(2) 0.0467(18) -0.0213(17) 0.0259(17) -0.0124(19)
C3 0.071(2) 0.075(2) 0.0392(16) 0.0214(15) -0.0062(15) -0.0278(18)
C4 0.0444(16) 0.0433(16) 0.069(2) -0.0060(14) -0.0011(14) 0.0069(12)
C5 0.0333(13) 0.0598(17) 0.0294(12) -0.0093(11) 0.0090(10) 0.0054(12)
C6 0.0236(10) 0.0285(11) 0.0244(10) -0.0018(8) 0.0013(8) 0.0027(8)
C7 0.0347(12) 0.0295(12) 0.0316(12) 0.0060(9) 0.0033(9) 0.0021(9)
C8 0.0328(12) 0.0411(14) 0.0352(13) 0.0090(10) 0.0118(10) -0.0045(10)
C9 0.0248(11) 0.0351(12) 0.0317(11) 0.0018(9) 0.0103(9) 0.0015(9)
C10 0.0217(10) 0.0289(11) 0.0195(10) -0.0010(8) 0.0005(8) 0.0009(8)
C11 0.0263(10) 0.0257(11) 0.0280(11) -0.0010(8) 0.0053(9) 0.0037(8)
C12 0.0356(12) 0.0366(13) 0.0263(11) -0.0021(9) 0.0070(9) 0.0067(10)
C13 0.0409(13) 0.0366(13) 0.0288(11) 0.0034(9) 0.0060(10) 0.0099(10)
C14 0.0335(12) 0.0302(12) 0.0316(12) 0.0039(9) 0.0050(10) 0.0095(9)
C15 0.0256(10) 0.0241(11) 0.0289(11) -0.0012(8) 0.0055(9) 0.0024(8)
C16 0.0290(11) 0.0280(11) 0.0284(11) 0.0021(8) 0.0045(9) -0.0017(9)
N1 0.0595(16) 0.0562(15) 0.0500(15) 0.0115(12) 0.0050(12) -0.0024(13)
N2 0.0332(11) 0.0406(11) 0.0325(10) -0.0046(8) 0.0054(8) 0.0030(9)
N3 0.0331(11) 0.0548(14) 0.0302(10) -0.0021(9) 0.0022(9) 0.0129(10)
N4 0.0331(11) 0.0573(14) 0.0281(10) 0.0049(9) 0.0024(8) 0.0042(9)
O1 0.0538(12) 0.0398(10) 0.0526(12) 0.0088(8) 0.0090(9) 0.0214(9)
O2 0.0546(11) 0.0549(11) 0.0297(9) -0.0118(8) 0.0073(8) 0.0132(9)
O3 0.0249(8) 0.0551(12) 0.0554(12) -0.0164(9) 0.0018(8) 0.0056(8)
O4 0.0372(9) 0.0294(9) 0.0397(9) 0.0020(7) 0.0037(7) 0.0044(7)
O5 0.0270(8) 0.0512(11) 0.0392(10) -0.0110(8) 0.0023(7) 0.0063(7)
O6 0.0436(10) 0.0415(10) 0.0298(9) -0.0045(7) 0.0103(7) 0.0131(8)
S1 0.0303(3) 0.0328(3) 0.0279(3) -0.0051(2) 0.0022(2) 0.0089(2)
S2 0.0281(3) 0.0308(3) 0.0276(3) -0.0040(2) 0.0039(2) 0.0071(2)

loop_
_atom_type_symbol
_atom_type_description
_atom_type_scat_dispersion_real
_atom_type_scat_dispersion_imag
_atom_type_scat_source
C C 0.0033 0.0016 'International Tables Vol C Tables 4.2.6.8 and 6.1.1.4'
H H 0.0000 0.0000 'International Tables Vol C Tables 4.2.6.8 and 6.1.1.4'
N N 0.0061 0.0033 'International Tables Vol C Tables 4.2.6.8 and 6.1.1.4'
O O 0.0106 0.0060 'International Tables Vol C Tables 4.2.6.8 and 6.1.1.4'
S S 0.1246 0.1234 'International Tables Vol C Tables 4.2.6.8 and 6.1.1.4'

loop_
_geom_angle_atom_site_label_1
_geom_angle_atom_site_label_2
_geom_angle_atom_site_label_3
_geom_angle
_geom_angle_site_symmetry_1
_geom_angle_site_symmetry_3
N1 C1 C2 119.8(3) . .
N1 C1 H1A 120.1 . .
C2 C1 H1A 120.1 . .
C1 C2 C3 119.6(3) . .
C1 C2 H2A 120.2 . .
C3 C2 H2A 120.2 . .
C4 C3 C2 118.4(3) . .
C4 C3 H3A 120.8 . .
C2 C3 H3A 120.8 . .
C5 C4 C3 119.6(3) . .
C5 C4 H4A 120.2 . .
C3 C4 H4A 120.2 . .
N1 C5 C4 120.8(2) . .
N1 C5 H5A 119.6 . .
C4 C5 H5A 119.6 . .
C7 C6 C10 120.3(2) . .
C7 C6 S1 117.96(17) . .
C10 C6 S1 121.73(16) . .
C6 C7 C8 120.2(2) . 2_676
C6 C7 H7A 119.9 . .
C8 C7 H7A 119.9 2_676 .
C9 C8 C7 121.2(2) . 2_676
C9 C8 H8A 119.4 . .
C7 C8 H8A 119.4 2_676 .
C8 C9 C10 121.0(2) . .
C8 C9 H9A 119.5 . .
C10 C9 H9A 119.5 . .
C9 C10 C10 118.4(2) . 2_676
C9 C10 C6 122.71(19) . .
C10 C10 C6 118.9(2) 2_676 .
C12 C11 C15 120.9(2) . .
C12 C11 S2 117.70(16) . .
C15 C11 S2 121.44(16) . .
C11 C12 C13 120.9(2) . .
C11 C12 H12A 119.5 . .
C13 C12 H12A 119.5 . .
C14 C13 C12 119.9(2) 2_677 .
C14 C13 H13A 120.1 2_677 .
C12 C13 H13A 120.1 . .
C13 C14 C15 121.2(2) 2_677 .
C13 C14 H14A 119.4 2_677 .
C15 C14 H14A 119.4 . .
C14 C15 C11 122.96(19) . .
C14 C15 C15 119.4(2) . 2_677
C11 C15 C15 117.7(2) . 2_677
N2 C16 N4 120.1(2) . .
N2 C16 N3 120.4(2) . .
N4 C16 N3 119.5(2) . .
C5 N1 C1 121.6(3) . .
C5 N1 H1B 119.2 . .
C1 N1 H1B 119.2 . .
C16 N2 H2B 120.0 . .
C16 N2 H2C 120.0 . .
H2B N2 H2C 120.0 . .
C16 N3 H3B 120.0 . .
C16 N3 H3C 120.0 . .
H3B N3 H3C 120.0 . .
C16 N4 H4B 120.0 . .
C16 N4 H4C 120.0 . .
H4B N4 H4C 120.0 . .
O1 S1 O2 113.67(11) . .
O1 S1 O3 112.58(12) . .
O2 S1 O3 112.00(12) . .
O1 S1 C6 105.75(11) . .
O2 S1 C6 105.93(11) . .
O3 S1 C6 106.17(11) . .
O6 S2 O5 112.69(11) . .
O6 S2 O4 112.15(10) . .
O5 S2 O4 112.69(11) . .
O6 S2 C11 106.03(10) . .
O5 S2 C11 106.97(10) . .
O4 S2 C11 105.67(10) . .

loop_
_geom_bond_atom_site_label_1
_geom_bond_atom_site_label_2
_geom_bond_distance
_geom_bond_site_symmetry_2
C1 N1 1.336(4) .
C1 C2 1.337(5) .
C1 H1A 0.9300 .
C2 C3 1.376(5) .
C2 H2A 0.9300 .
C3 C4 1.374(4) .
C3 H3A 0.9300 .
C4 C5 1.331(4) .
C4 H4A 0.9300 .
C5 N1 1.310(3) .
C5 H5A 0.9300 .
C6 C7 1.373(3) .
C6 C10 1.435(3) .
C6 S1 1.786(2) .
C7 C8 1.408(3) 2_676
C7 H7A 0.9300 .
C8 C9 1.355(3) .
C8 C7 1.408(3) 2_676
C8 H8A 0.9300 .
C9 C10 1.426(3) .
C9 H9A 0.9300 .
C10 C10 1.428(4) 2_676
C11 C12 1.366(3) .
C11 C15 1.432(3) .
C11 S2 1.779(2) .
C12 C13 1.412(3) .
C12 H12A 0.9300 .
C13 C14 1.362(3) 2_677
C13 H13A 0.9300 .
C14 C13 1.362(3) 2_677
C14 C15 1.417(3) .
C14 H14A 0.9300 .
C15 C15 1.433(4) 2_677
C16 N2 1.314(3) .
C16 N4 1.324(3) .
C16 N3 1.325(3) .
N1 H1B 0.8600 .
N2 H2B 0.8600 .
N2 H2C 0.8600 .
N3 H3B 0.8600 .
N3 H3C 0.8600 .
N4 H4B 0.8600 .
N4 H4C 0.8600 .
O1 S1 1.4437(19) .
O2 S1 1.4543(19) .
O3 S1 1.4544(19) .
O4 S2 1.4652(18) .
O5 S2 1.4528(18) .
O6 S2 1.4524(18) .

loop_
_geom_hbond_atom_site_label_D
_geom_hbond_atom_site_label_H
_geom_hbond_atom_site_label_A
_geom_hbond_distance_DH
_geom_hbond_distance_HA
_geom_hbond_distance_DA
_geom_hbond_angle_DHA
_geom_hbond_site_symmetry_A
N4 H4C O6 0.86 2.08 2.910(3) 161.1 2_766
N4 H4B O1 0.86 2.50 3.083(3) 125.9 2_766
N3 H3C S2 0.86 3.01 3.795(3) 153.6 2_766
N3 H3C O5 0.86 2.08 2.928(3) 168.8 2_766
N3 H3B O4 0.86 2.24 2.945(3) 138.9 1_554
N2 H2C O4 0.86 2.14 2.926(3) 152.5 2_666
N2 H2B O2 0.86 2.04 2.814(3) 149.4 .
N1 H1B O1 0.86 2.13 2.868(3) 143.3 .
